data_7026100
loop_
_publ_author_name
'Adams, Christopher J.'
'Kurawa, Mukhtar A.'
'Orpen, A. Guy'

_publ_section_title
;
 Coordination chemistry in the solid state: synthesis and interconversion
 of pyrazolium salts, pyrazole complexes, and pyrazolate MOFs.
;
_journal_issue 30
_journal_name_full 'Dalton transactions (Cambridge, England : 2003)'
_journal_page_first 6974
_journal_page_last 6984
_journal_paper_doi 10.1039/c0dt00195c
_journal_volume 39
_journal_year 2010
_chemical_formula_sum 'C3 H5 Cl N2'
_chemical_formula_weight 104.54
_chemical_name_systematic
;
?
;
_space_group_IT_number 14
_symmetry_cell_setting monoclinic
_symmetry_space_group_name_Hall '-P 2yn'
_symmetry_space_group_name_H-M 'P 1 21/n 1'
_atom_sites_solution_hydrogens geom
_atom_sites_solution_primary direct
_atom_sites_solution_secondary difmap
_audit_creation_method SHELXL-97
_cell_angle_alpha 90.00
_cell_angle_beta 114.398(5)
_cell_angle_gamma 90.00
_cell_formula_units_Z 4
_cell_length_a 8.3797(7)
_cell_length_b 7.3935(8)
_cell_length_c 8.7051(7)
_cell_measurement_reflns_used 1459
_cell_measurement_temperature 100(2)
_cell_measurement_theta_max 27.46
_cell_measurement_theta_min 3.749
_cell_volume 491.16(8)
_computing_cell_refinement 'SAINT (Bruker, 2001)'
_computing_data_collection 'SMART (Bruker, 2001)'
_computing_data_reduction SAINT
_computing_molecular_graphics 'SHELXTL (Sheldrick, 2008)'
_computing_publication_material 'SHELXTL (Sheldrick, 2008)'
_computing_structure_refinement 'SHELXL-97 (Sheldrick, 2008)'
_computing_structure_solution 'SHELXS-97 (Sheldrick, 2008)'
_diffrn_ambient_temperature 100(2)
_diffrn_measured_fraction_theta_full 0.993
_diffrn_measured_fraction_theta_max 0.993
_diffrn_measurement_device_type 'Bruker Smart APEX CCD area detector'
_diffrn_measurement_method 'phi and omega scans'
_diffrn_radiation_monochromator graphite
_diffrn_radiation_source 'fine-focus sealed tube'
_diffrn_radiation_type MoK\a
_diffrn_radiation_wavelength 0.71073
_diffrn_reflns_av_R_equivalents 0.0237
_diffrn_reflns_av_sigmaI/netI 0.0277
_diffrn_reflns_limit_h_max 10
_diffrn_reflns_limit_h_min -10
_diffrn_reflns_limit_k_max 9
_diffrn_reflns_limit_k_min -9
_diffrn_reflns_limit_l_max 11
_diffrn_reflns_limit_l_min -11
_diffrn_reflns_number 3637
_diffrn_reflns_theta_full 27.65
_diffrn_reflns_theta_max 27.65
_diffrn_reflns_theta_min 2.84
_exptl_absorpt_coefficient_mu 0.615
_exptl_absorpt_correction_T_max 0.954368
_exptl_absorpt_correction_T_min 0.859776
_exptl_absorpt_correction_type multi-scan
_exptl_absorpt_process_details sadabs
_exptl_crystal_colour Colourless
_exptl_crystal_density_diffrn 1.414
_exptl_crystal_density_meas ?
_exptl_crystal_density_method 'not measured'
_exptl_crystal_description Plate
_exptl_crystal_F_000 216
_exptl_crystal_size_max 0.21
_exptl_crystal_size_mid 0.136
_exptl_crystal_size_min 0.072
_refine_diff_density_max 0.418
_refine_diff_density_min -0.408
_refine_diff_density_rms 0.107
_refine_ls_extinction_method none
_refine_ls_goodness_of_fit_ref 1.202
_refine_ls_hydrogen_treatment constr
_refine_ls_matrix_type full
_refine_ls_number_parameters 55
_refine_ls_number_reflns 1136
_refine_ls_number_restraints 0
_refine_ls_restrained_S_all 1.202
_refine_ls_R_factor_all 0.0449
_refine_ls_R_factor_gt 0.0341
_refine_ls_shift/su_max 0.000
_refine_ls_shift/su_mean 0.000
_refine_ls_structure_factor_coef Fsqd
_refine_ls_weighting_details 'calc w=1/[\s^2^(Fo^2^)+(0.0692P)^2^+0.1137P] where P=(Fo^2^+2Fc^2^)/3'
_refine_ls_weighting_scheme calc
_refine_ls_wR_factor_gt 0.0995
_refine_ls_wR_factor_ref 0.1256
_reflns_number_gt 947
_reflns_number_total 1136
_reflns_threshold_expression >2sigma(I)
_cod_data_source_file c0dt00195c.txt
_cod_data_source_block '[H2pz]Cl'
_cod_depositor_comments
;
The following automatic conversions were performed:

'_symmetry_cell_setting' value 'Monoclinic' changed to 'monoclinic'
according to /home/saulius/struct/CIF-dictionaries/cif_core.dic
dictionary named 'cif_core.dic' version 2.4.2 from 2011-04-26.

Automatic conversion script
Id: cif_fix_values 1891 2012-01-12 08:04:46Z andrius 

The following automatic conversions were performed:

'_exptl_crystal_density_meas' value 'not measured' was changed to '?'
- the value is perceived as not measured.

Automatic conversion script
Id: cif_fix_values 3008 2015-01-20 13:52:24Z robertas 
;
_cod_original_sg_symbol_H-M P21/n
_cod_database_code 7026100

loop_
_symmetry_equiv_pos_as_xyz
'x, y, z'
'-x+1/2, y+1/2, -z+1/2'
'-x, -y, -z'
'x-1/2, -y-1/2, z-1/2'

loop_
_atom_site_label
_atom_site_type_symbol
_atom_site_fract_x
_atom_site_fract_y
_atom_site_fract_z
_atom_site_U_iso_or_equiv
_atom_site_adp_type
_atom_site_occupancy
_atom_site_symmetry_multiplicity
_atom_site_calc_flag
_atom_site_refinement_flags
Cl1 Cl 0.68894(6) 0.23616(7) 0.36212(5) 0.0192(2) Uani 1 1 d .
N1 N 0.1550(2) 0.2660(3) 0.5009(2) 0.0200(5) Uani 1 1 d .
H1A H 0.1840 0.2907 0.6080 0.024 Uiso 1 1 calc R
N2 N 0.1442(2) 0.1007(3) 0.4361(2) 0.0208(4) Uani 1 1 d .
H2A H 0.1633 -0.0012 0.4932 0.025 Uiso 1 1 calc R
C1 C 0.0996(2) 0.1149(3) 0.2708(2) 0.0209(5) Uani 1 1 d .
H1B H 0.0838 0.0173 0.1950 0.025 Uiso 1 1 calc R
C2 C 0.0803(3) 0.2951(3) 0.2293(3) 0.0192(5) Uani 1 1 d .
H2B H 0.0494 0.3462 0.1207 0.023 Uiso 1 1 calc R
C3 C 0.1152(3) 0.3873(3) 0.3783(3) 0.0199(5) Uani 1 1 d .
H3A H 0.1113 0.5147 0.3906 0.024 Uiso 1 1 calc R

loop_
_atom_site_aniso_label
_atom_site_aniso_U_11
_atom_site_aniso_U_22
_atom_site_aniso_U_33
_atom_site_aniso_U_23
_atom_site_aniso_U_13
_atom_site_aniso_U_12
Cl1 0.0250(3) 0.0154(3) 0.0151(3) 0.00101(17) 0.0060(2) 0.00201(19)
N1 0.0184(9) 0.0249(11) 0.0151(9) -0.0024(7) 0.0055(8) 0.0009(7)
N2 0.0206(9) 0.0149(10) 0.0253(9) 0.0061(7) 0.0078(7) 0.0019(7)
C1 0.0186(10) 0.0215(13) 0.0216(10) -0.0048(9) 0.0072(8) -0.0004(9)
C2 0.0185(10) 0.0215(12) 0.0165(10) 0.0019(8) 0.0063(8) -0.0008(9)
C3 0.0176(9) 0.0135(11) 0.0263(11) 0.0001(8) 0.0069(8) 0.0001(8)

loop_
_atom_type_symbol
_atom_type_description
_atom_type_scat_dispersion_real
_atom_type_scat_dispersion_imag
_atom_type_scat_source
C C 0.0033 0.0016 'International Tables Vol C Tables 4.2.6.8 and 6.1.1.4'
H H 0.0000 0.0000 'International Tables Vol C Tables 4.2.6.8 and 6.1.1.4'
N N 0.0061 0.0033 'International Tables Vol C Tables 4.2.6.8 and 6.1.1.4'
Cl Cl 0.1484 0.1585 'International Tables Vol C Tables 4.2.6.8 and 6.1.1.4'

loop_
_geom_angle_atom_site_label_1
_geom_angle_atom_site_label_2
_geom_angle_atom_site_label_3
_geom_angle
C3 N1 N2 109.19(17)
C3 N1 H1A 125.4
N2 N1 H1A 125.4
C1 N2 N1 108.92(18)
C1 N2 H2A 125.5
N1 N2 H2A 125.5
N2 C1 C2 108.09(19)
N2 C1 H1B 126.0
C2 C1 H1B 126.0
C1 C2 C3 105.96(18)
C1 C2 H2B 127.0
C3 C2 H2B 127.0
N1 C3 C2 107.8(2)
N1 C3 H3A 126.1
C2 C3 H3A 126.1

loop_
_geom_bond_atom_site_label_1
_geom_bond_atom_site_label_2
_geom_bond_distance
N1 C3 1.327(3)
N1 N2 1.333(2)
N1 H1A 0.8800
N2 C1 1.333(3)
N2 H2A 0.8800
C1 C2 1.373(3)
C1 H1B 0.9500
C2 C3 1.385(3)
C2 H2B 0.9500
C3 H3A 0.9500

loop_
_geom_hbond_atom_site_label_D
_geom_hbond_atom_site_label_H
_geom_hbond_atom_site_label_A
_geom_hbond_distance_DH
_geom_hbond_distance_HA
_geom_hbond_distance_DA
_geom_hbond_angle_DHA
_geom_hbond_site_symmetry_A
N1 H1A Cl1 0.88 2.20 3.0378(18) 158.0 4_566
N2 H2A Cl1 0.88 2.20 3.0353(19) 157.9 3_656

loop_
_geom_torsion_atom_site_label_1
_geom_torsion_atom_site_label_2
_geom_torsion_atom_site_label_3
_geom_torsion_atom_site_label_4
_geom_torsion
C3 N1 N2 C1 0.9(2)
N1 N2 C1 C2 -0.4(2)
N2 C1 C2 C3 -0.2(2)
N2 N1 C3 C2 -1.0(2)
C1 C2 C3 N1 0.7(2)
